data_4306888
loop_
_publ_author_name
'Amitava Choudhury'
'Sabine Strobel'
'Benjamin R. Martin'
'Angela L. Karst'
'Peter K. Dorhout'

_publ_section_title
;
Synthesis of a Family of Solids through the Building-Block Approach: A
Case Study with Ag+ Substitution in the Ternary Na-Ge-Se System
;
_journal_name_full 'Inorganic Chemistry'
_journal_page_first 2017
_journal_page_last 2027
_journal_paper_doi 10.1021/ic061064z
_journal_volume 46
_journal_year 2007
_chemical_formula_sum 'Ag0.67 Ge4 Na7.33 Se10'
_chemical_formula_weight 1320.96
_chemical_name_systematic
; 
 ? 
;
_space_group_IT_number 15
_symmetry_cell_setting monoclinic
_symmetry_space_group_name_Hall '-C 2yc'
_symmetry_space_group_name_H-M 'C 1 2/c 1'
_atom_sites_solution_hydrogens geom
_atom_sites_solution_primary direct
_atom_sites_solution_secondary difmap
_audit_creation_method SHELXL-97
_cell_angle_alpha 90.00
_cell_angle_beta 105.861(3)
_cell_angle_gamma 90.00
_cell_formula_units_Z 4
_cell_length_a 8.1043(12)
_cell_length_b 20.163(3)
_cell_length_c 13.998(2)
_cell_measurement_reflns_used 2353
_cell_measurement_temperature 298(2)
_cell_measurement_theta_max 28.18
_cell_measurement_theta_min 2.52
_cell_volume 2200.3(6)
_computing_cell_refinement 'SAINT (Bruker, 2000)'
_computing_data_collection 'SMART (Bruker, 1998)'
_computing_data_reduction SAINT
_computing_molecular_graphics 'SHELXTL (Bruker, 1977)'
_computing_publication_material SHELXTL
_computing_structure_refinement 'SHELXL-97 (Sheldrick, 1997)'
_computing_structure_solution 'SHELXS-97 (Sheldrick, 1997)'
_diffrn_ambient_temperature 298(2)
_diffrn_measured_fraction_theta_full 0.983
_diffrn_measured_fraction_theta_max 0.983
_diffrn_measurement_device_type 'CCD area detector'
_diffrn_measurement_method 'phi and omega scans'
_diffrn_radiation_monochromator graphite
_diffrn_radiation_source 'fine-focus sealed tube'
_diffrn_radiation_type MoK\a
_diffrn_radiation_wavelength 0.71073
_diffrn_reflns_av_R_equivalents 0.0393
_diffrn_reflns_av_sigmaI/netI 0.0393
_diffrn_reflns_limit_h_max 10
_diffrn_reflns_limit_h_min -10
_diffrn_reflns_limit_k_max 26
_diffrn_reflns_limit_k_min -26
_diffrn_reflns_limit_l_max 18
_diffrn_reflns_limit_l_min -17
_diffrn_reflns_number 10060
_diffrn_reflns_theta_full 28.32
_diffrn_reflns_theta_max 28.32
_diffrn_reflns_theta_min 2.02
_exptl_absorpt_coefficient_mu 22.664
_exptl_absorpt_correction_T_max 0.1300
_exptl_absorpt_correction_T_min 0.0480
_exptl_absorpt_correction_type multi-scan
_exptl_absorpt_process_details '(SADABS; Sheldrick, 1996)'
_exptl_crystal_colour Orange
_exptl_crystal_density_diffrn 3.988
_exptl_crystal_density_method 'not measured'
_exptl_crystal_description irregular
_exptl_crystal_F_000 2321
_exptl_crystal_size_max 0.27
_exptl_crystal_size_mid 0.10
_exptl_crystal_size_min 0.09
_refine_diff_density_max 1.417
_refine_diff_density_min -1.487
_refine_diff_density_rms 0.215
_refine_ls_extinction_method none
_refine_ls_goodness_of_fit_ref 1.006
_refine_ls_hydrogen_treatment none
_refine_ls_matrix_type full
_refine_ls_number_parameters 105
_refine_ls_number_reflns 2701
_refine_ls_number_restraints 0
_refine_ls_restrained_S_all 1.006
_refine_ls_R_factor_all 0.0528
_refine_ls_R_factor_gt 0.0332
_refine_ls_shift/su_max 0.001
_refine_ls_shift/su_mean 0.000
_refine_ls_structure_factor_coef Fsqd
_refine_ls_weighting_details 'calc w=1/[\s^2^(Fo^2^)+(0.0421P)^2^+0.0000P] where P=(Fo^2^+2Fc^2^)/3'
_refine_ls_weighting_scheme calc
_refine_ls_wR_factor_gt 0.0768
_refine_ls_wR_factor_ref 0.0860
_reflns_number_gt 2007
_reflns_number_total 2701
_reflns_threshold_expression >2sigma(I)
_cod_data_source_file ic061064zsi20060613_104620_2.cif
_cod_data_source_block sad
_cod_depositor_comments
;
The following automatic conversions were performed:
'_symmetry_cell_setting' value 'Monoclinic' changed to 'monoclinic'
according to '/home/saulius/struct/CIF-dictionaries/cif_core.dic'
dictionary named 'cif_core.dic' version 2.4.1 from 2010-06-29.

Automatic conversion script
Id: cif_fix_enum 1527 2010-12-29 10:47:43Z saulius 
;
_cod_database_code 4306888

loop_
_symmetry_equiv_pos_as_xyz
'x, y, z'
'-x, y, -z+1/2'
'x+1/2, y+1/2, z'
'-x+1/2, y+1/2, -z+1/2'
'-x, -y, -z'
'x, -y, z-1/2'
'-x+1/2, -y+1/2, -z'
'x+1/2, -y+1/2, z-1/2'

loop_
_atom_site_label
_atom_site_type_symbol
_atom_site_fract_x
_atom_site_fract_y
_atom_site_fract_z
_atom_site_U_iso_or_equiv
_atom_site_adp_type
_atom_site_occupancy
_atom_site_symmetry_multiplicity
_atom_site_calc_flag
_atom_site_refinement_flags
_atom_site_disorder_assembly
_atom_site_disorder_group
Ge1 Ge 0.13799(6) 0.54784(2) 0.73217(3) 0.01377(13) Uani 1 1 d . . .
Ge2 Ge 0.13578(6) 0.34838(2) 0.72922(3) 0.01357(13) Uani 1 1 d . . .
Se1 Se 0.13747(6) 0.63569(3) 0.62540(4) 0.02319(14) Uani 1 1 d . . .
Se2 Se 0.36771(6) 0.54955(2) 0.87414(4) 0.02398(14) Uani 1 1 d . . .
Se3 Se 0.13255(6) 0.44919(2) 0.63081(3) 0.01590(13) Uani 1 1 d . . .
Se4 Se 0.37067(6) 0.34463(2) 0.86812(3) 0.01870(13) Uani 1 1 d . . .
Se5 Se 0.12572(6) 0.26178(2) 0.61823(4) 0.02210(13) Uani 1 1 d . . .
Na1 Na 0.24266(18) 0.44248(6) 0.97446(12) 0.0433(5) Uani 0.802(3) 1 d P . .
Ag1 Ag 0.24266(18) 0.44248(6) 0.97446(12) 0.0433(5) Uani 0.198(3) 1 d P . .
Na2 Na 0.2184(2) 0.64900(7) 0.97444(13) 0.0466(6) Uani 0.862(2) 1 d P . .
Ag2 Ag 0.2184(2) 0.64900(7) 0.97444(13) 0.0466(6) Uani 0.138(2) 1 d P . .
Na3 Na 0.2500 0.7500 0.5000 0.0313(7) Uani 1 2 d S . .
Na4 Na 0.5000 0.44784(12) 0.7500 0.0270(7) Uani 1 2 d S . .
Na5 Na 0.5000 0.65915(13) 0.7500 0.0295(7) Uani 1 2 d S . .
Na6 Na 0.5000 0.23947(13) 0.7500 0.0294(7) Uani 1 2 d S . .

loop_
_atom_site_aniso_label
_atom_site_aniso_U_11
_atom_site_aniso_U_22
_atom_site_aniso_U_33
_atom_site_aniso_U_23
_atom_site_aniso_U_13
_atom_site_aniso_U_12
Ge1 0.0129(2) 0.0126(3) 0.0151(3) 0.00086(17) 0.00264(19) -0.00054(17)
Ge2 0.0133(2) 0.0119(2) 0.0155(3) -0.00062(18) 0.00395(18) 0.00022(16)
Se1 0.0240(3) 0.0191(3) 0.0258(3) 0.00860(19) 0.0056(2) -0.00211(19)
Se2 0.0183(3) 0.0270(3) 0.0218(3) -0.0016(2) -0.0027(2) 0.00002(18)
Se3 0.0198(3) 0.0133(2) 0.0149(2) 0.00008(17) 0.00518(19) -0.00014(16)
Se4 0.0163(3) 0.0209(3) 0.0171(3) 0.00100(19) 0.00151(19) 0.00051(18)
Se5 0.0227(3) 0.0179(3) 0.0242(3) -0.00785(19) 0.0040(2) 0.00237(18)
Na1 0.0498(9) 0.0392(9) 0.0499(10) 0.0126(6) 0.0285(7) 0.0064(6)
Ag1 0.0498(9) 0.0392(9) 0.0499(10) 0.0126(6) 0.0285(7) 0.0064(6)
Na2 0.0656(12) 0.0343(10) 0.0522(11) -0.0038(7) 0.0368(9) 0.0012(7)
Ag2 0.0656(12) 0.0343(10) 0.0522(11) -0.0038(7) 0.0368(9) 0.0012(7)
Na3 0.0330(16) 0.0286(16) 0.0316(17) -0.0070(13) 0.0079(13) -0.0011(12)
Na4 0.0193(14) 0.0246(15) 0.0363(18) 0.000 0.0065(13) 0.000
Na5 0.0252(15) 0.0272(15) 0.0338(17) 0.000 0.0041(13) 0.000
Na6 0.0319(16) 0.0233(15) 0.0325(17) 0.000 0.0082(13) 0.000

loop_
_atom_type_symbol
_atom_type_description
_atom_type_scat_dispersion_real
_atom_type_scat_dispersion_imag
_atom_type_scat_source
Na Na 0.0362 0.0249 'International Tables Vol C Tables 4.2.6.8 and 6.1.1.4'
Ge Ge 0.1547 1.8001 'International Tables Vol C Tables 4.2.6.8 and 6.1.1.4'
Se Se -0.0929 2.2259 'International Tables Vol C Tables 4.2.6.8 and 6.1.1.4'
Ag Ag -0.8971 1.1015 'International Tables Vol C Tables 4.2.6.8 and 6.1.1.4'

loop_
_geom_angle_atom_site_label_1
_geom_angle_atom_site_label_2
_geom_angle_atom_site_label_3
_geom_angle
_geom_angle_site_symmetry_1
_geom_angle_site_symmetry_3
_geom_angle_publ_flag
Se1 Ge1 Se2 113.60(3) . . ?
Se1 Ge1 Ge1 107.10(2) . 2_556 ?
Se2 Ge1 Ge1 113.15(3) . 2_556 ?
Se1 Ge1 Se3 104.59(3) . . ?
Se2 Ge1 Se3 113.15(2) . . ?
Ge1 Ge1 Se3 104.44(2) 2_556 . ?
Se1 Ge1 Na4 109.81(3) . . ?
Se2 Ge1 Na4 59.27(2) . . ?
Ge1 Ge1 Na4 141.83(3) 2_556 . ?
Se3 Ge1 Na4 56.95(3) . . ?
Se4 Ge2 Se5 113.98(3) . . ?
Se4 Ge2 Ge2 112.92(3) . 2_556 ?
Se5 Ge2 Ge2 106.98(2) . 2_556 ?
Se4 Ge2 Se3 112.22(2) . . ?
Se5 Ge2 Se3 104.73(3) . . ?
Ge2 Ge2 Se3 105.293(19) 2_556 . ?
Se4 Ge2 Na4 58.08(2) . . ?
Se5 Ge2 Na4 111.06(3) . . ?
Ge2 Ge2 Na4 140.98(3) 2_556 . ?
Se3 Ge2 Na4 56.85(3) . . ?
Ge1 Se1 Ag2 102.19(3) . 2_556 ?
Ge1 Se1 Na2 102.19(3) . 2_556 ?
Ag2 Se1 Na2 0.00(4) 2_556 2_556 ?
Ge1 Se1 Ag1 95.96(4) . 6_565 ?
Ag2 Se1 Ag1 98.69(4) 2_556 6_565 ?
Na2 Se1 Ag1 98.69(4) 2_556 6_565 ?
Ge1 Se1 Na1 95.96(4) . 6_565 ?
Ag2 Se1 Na1 98.69(4) 2_556 6_565 ?
Na2 Se1 Na1 98.69(4) 2_556 6_565 ?
Ag1 Se1 Na1 0.00(5) 6_565 6_565 ?
Ge1 Se1 Na5 85.24(4) . . ?
Ag2 Se1 Na5 164.38(6) 2_556 . ?
Na2 Se1 Na5 164.38(6) 2_556 . ?
Ag1 Se1 Na5 94.11(4) 6_565 . ?
Na1 Se1 Na5 94.11(4) 6_565 . ?
Ge1 Se1 Na6 95.17(4) . 3_455 ?
Ag2 Se1 Na6 75.11(3) 2_556 3_455 ?
Na2 Se1 Na6 75.11(3) 2_556 3_455 ?
Ag1 Se1 Na6 168.21(4) 6_565 3_455 ?
Na1 Se1 Na6 168.21(4) 6_565 3_455 ?
Na5 Se1 Na6 90.67(4) . 3_455 ?
Ge1 Se1 Na3 163.85(2) . . ?
Ag2 Se1 Na3 93.76(3) 2_556 . ?
Na2 Se1 Na3 93.76(3) 2_556 . ?
Ag1 Se1 Na3 78.97(3) 6_565 . ?
Na1 Se1 Na3 78.97(3) 6_565 . ?
Na5 Se1 Na3 79.89(4) . . ?
Na6 Se1 Na3 91.29(4) 3_455 . ?
Ge1 Se2 Na2 94.69(4) . . ?
Ge1 Se2 Na1 95.66(4) . . ?
Na2 Se2 Na1 91.90(5) . . ?
Ge1 Se2 Na4 80.08(2) . . ?
Na2 Se2 Na4 174.60(4) . . ?
Na1 Se2 Na4 89.95(5) . . ?
Ge1 Se2 Na5 81.58(2) . . ?
Na2 Se2 Na5 91.82(5) . . ?
Na1 Se2 Na5 175.54(4) . . ?
Na4 Se2 Na5 86.13(5) . . ?
Ge1 Se2 Na1 162.82(3) . 5_667 ?
Na2 Se2 Na1 96.22(4) . 5_667 ?
Na1 Se2 Na1 97.19(4) . 5_667 ?
Na4 Se2 Na1 88.57(3) . 5_667 ?
Na5 Se2 Na1 84.86(3) . 5_667 ?
Ge1 Se3 Ge2 110.72(3) . . ?
Ge1 Se3 Na4 79.96(4) . . ?
Ge2 Se3 Na4 79.79(4) . . ?
Ge1 Se3 Ag1 100.23(3) . 2_556 ?
Ge2 Se3 Ag1 95.30(3) . 2_556 ?
Na4 Se3 Ag1 174.76(4) . 2_556 ?
Ge1 Se3 Na1 100.23(3) . 2_556 ?
Ge2 Se3 Na1 95.30(3) . 2_556 ?
Na4 Se3 Na1 174.76(4) . 2_556 ?
Ag1 Se3 Na1 0.00(5) 2_556 2_556 ?
Ge1 Se3 Na2 160.12(3) . 6_565 ?
Ge2 Se3 Na2 84.23(3) . 6_565 ?
Na4 Se3 Na2 90.37(5) . 6_565 ?
Ag1 Se3 Na2 90.98(4) 2_556 6_565 ?
Na1 Se3 Na2 90.98(4) 2_556 6_565 ?
Ge1 Se3 Na1 83.31(3) . 6_565 ?
Ge2 Se3 Na1 159.30(3) . 6_565 ?
Na4 Se3 Na1 88.18(4) . 6_565 ?
Ag1 Se3 Na1 97.05(3) 2_556 6_565 ?
Na1 Se3 Na1 97.05(3) 2_556 6_565 ?
Na2 Se3 Na1 79.03(4) 6_565 6_565 ?
Ge2 Se4 Na1 94.77(4) . . ?
Ge2 Se4 Na3 101.87(2) . 4_546 ?
Na1 Se4 Na3 83.79(3) . 4_546 ?
Ge2 Se4 Na4 81.18(2) . . ?
Na1 Se4 Na4 92.26(5) . . ?
Na3 Se4 Na4 175.17(3) 4_546 . ?
Ge2 Se4 Na6 83.86(2) . . ?
Na1 Se4 Na6 178.62(4) . . ?
Na3 Se4 Na6 96.31(4) 4_546 . ?
Na4 Se4 Na6 87.71(5) . . ?
Ge2 Se4 Na2 163.63(3) . 5_667 ?
Na1 Se4 Na2 93.80(4) . 5_667 ?
Na3 Se4 Na2 92.90(3) 4_546 5_667 ?
Na4 Se4 Na2 84.57(3) . 5_667 ?
Na6 Se4 Na2 87.57(3) . 5_667 ?
Ge2 Se5 Ag2 91.66(4) . 6_565 ?
Ge2 Se5 Na2 91.66(4) . 6_565 ?
Ag2 Se5 Na2 0.00(6) 6_565 6_565 ?
Ge2 Se5 Na3 105.58(2) . 3_445 ?
Ag2 Se5 Na3 94.59(4) 6_565 3_445 ?
Na2 Se5 Na3 94.59(4) 6_565 3_445 ?
Ge2 Se5 Na2 154.11(4) . 4_546 ?
Ag2 Se5 Na2 87.26(4) 6_565 4_546 ?
Na2 Se5 Na2 87.26(4) 6_565 4_546 ?
Na3 Se5 Na2 100.29(4) 3_445 4_546 ?
Ge2 Se5 Ag2 154.11(4) . 4_546 ?
Ag2 Se5 Ag2 87.26(4) 6_565 4_546 ?
Na2 Se5 Ag2 87.26(4) 6_565 4_546 ?
Na3 Se5 Ag2 100.29(4) 3_445 4_546 ?
Na2 Se5 Ag2 0.00(3) 4_546 4_546 ?
Ge2 Se5 Na6 82.09(4) . . ?
Ag2 Se5 Na6 95.94(5) 6_565 . ?
Na2 Se5 Na6 95.94(5) 6_565 . ?
Na3 Se5 Na6 166.79(5) 3_445 . ?
Na2 Se5 Na6 72.31(5) 4_546 . ?
Ag2 Se5 Na6 72.31(5) 4_546 . ?
Ge2 Se5 Na5 93.47(4) . 3_445 ?
Ag2 Se5 Na5 173.53(4) 6_565 3_445 ?
Na2 Se5 Na5 173.53(4) 6_565 3_445 ?
Na3 Se5 Na5 80.240(14) 3_445 3_445 ?
Na2 Se5 Na5 89.83(5) 4_546 3_445 ?
Ag2 Se5 Na5 89.83(5) 4_546 3_445 ?
Na6 Se5 Na5 88.67(4) . 3_445 ?
Se4 Na1 Se2 92.14(4) . . ?
Se4 Na1 Se1 102.93(4) . 6_566 ?
Se2 Na1 Se1 162.36(6) . 6_566 ?
Se4 Na1 Se3 103.95(5) . 2_556 ?
Se2 Na1 Se3 99.78(4) . 2_556 ?
Se1 Na1 Se3 85.59(4) 6_566 2_556 ?
Se4 Na1 Se2 87.00(4) . 5_667 ?
Se2 Na1 Se2 82.81(4) . 5_667 ?
Se1 Na1 Se2 88.80(4) 6_566 5_667 ?
Se3 Na1 Se2 168.57(5) 2_556 5_667 ?
Se4 Na1 Se3 171.68(6) . 6_566 ?
Se2 Na1 Se3 91.23(4) . 6_566 ?
Se1 Na1 Se3 72.64(4) 6_566 6_566 ?
Se3 Na1 Se3 82.95(3) 2_556 6_566 ?
Se2 Na1 Se3 85.88(4) 5_667 6_566 ?
Se4 Na1 Na3 49.91(2) . 4_546 ?
Se2 Na1 Na3 141.82(5) . 4_546 ?
Se1 Na1 Na3 53.19(2) 6_566 4_546 ?
Se3 Na1 Na3 94.48(3) 2_556 4_546 ?
Se2 Na1 Na3 90.10(3) 5_667 4_546 ?
Se3 Na1 Na3 125.76(4) 6_566 4_546 ?
Se4 Na1 Na2 136.01(4) . . ?
Se2 Na1 Na2 43.96(3) . . ?
Se1 Na1 Na2 120.81(4) 6_566 . ?
Se3 Na1 Na2 85.03(4) 2_556 . ?
Se2 Na1 Na2 89.32(4) 5_667 . ?
Se3 Na1 Na2 48.22(3) 6_566 . ?
Na3 Na1 Na2 173.98(4) 4_546 . ?
Se1 Na2 Se2 101.41(5) 2_556 . ?
Se1 Na2 Se5 88.83(4) 2_556 6_566 ?
Se2 Na2 Se5 166.55(7) . 6_566 ?
Se1 Na2 Se5 109.98(6) 2_556 4_556 ?
Se2 Na2 Se5 91.93(4) . 4_556 ?
Se5 Na2 Se5 92.74(4) 6_566 4_556 ?
Se1 Na2 Se3 84.03(4) 2_556 6_566 ?
Se2 Na2 Se3 95.86(4) . 6_566 ?
Se5 Na2 Se3 76.36(4) 6_566 6_566 ?
Se5 Na2 Se3 162.32(7) 4_556 6_566 ?
Se1 Na2 Se4 169.87(6) 2_556 5_667 ?
Se2 Na2 Se4 82.97(4) . 5_667 ?
Se5 Na2 Se4 85.57(5) 6_566 5_667 ?
Se5 Na2 Se4 78.77(4) 4_556 5_667 ?
Se3 Na2 Se4 86.45(5) 6_566 5_667 ?
Se1 Na2 Na6 55.75(4) 2_556 3_455 ?
Se2 Na2 Na6 95.60(5) . 3_455 ?
Se5 Na2 Na6 97.40(5) 6_566 3_455 ?
Se5 Na2 Na6 54.67(4) 4_556 3_455 ?
Se3 Na2 Na6 139.62(6) 6_566 3_455 ?
Se4 Na2 Na6 133.40(5) 5_667 3_455 ?
Se1 Na2 Na2 103.75(6) 2_556 7_567 ?
Se2 Na2 Na2 135.76(7) . 7_567 ?
Se5 Na2 Na2 47.48(3) 6_566 7_567 ?
Se5 Na2 Na2 45.26(3) 4_556 7_567 ?
Se3 Na2 Na2 122.37(6) 6_566 7_567 ?
Se4 Na2 Na2 78.54(5) 5_667 7_567 ?
Na6 Na2 Na2 70.42(6) 3_455 7_567 ?
Se1 Na2 Na1 86.98(4) 2_556 . ?
Se2 Na2 Na1 44.14(3) . . ?
Se5 Na2 Na1 129.10(5) 6_566 . ?
Se5 Na2 Na1 135.91(4) 4_556 . ?
Se3 Na2 Na1 52.75(3) 6_566 . ?
Se4 Na2 Na1 90.00(4) 5_667 . ?
Na6 Na2 Na1 120.77(6) 3_455 . ?
Na2 Na2 Na1 168.09(7) 7_567 . ?
Se4 Na3 Se4 180.0 4_556 6_565 ?
Se4 Na3 Se5 93.529(14) 4_556 3 ?
Se4 Na3 Se5 86.471(14) 6_565 3 ?
Se4 Na3 Se5 86.471(14) 4_556 5_566 ?
Se4 Na3 Se5 93.529(14) 6_565 5_566 ?
Se5 Na3 Se5 180.0 3 5_566 ?
Se4 Na3 Se1 93.995(17) 4_556 7_566 ?
Se4 Na3 Se1 86.005(17) 6_565 7_566 ?
Se5 Na3 Se1 81.298(15) 3 7_566 ?
Se5 Na3 Se1 98.702(15) 5_566 7_566 ?
Se4 Na3 Se1 86.005(17) 4_556 . ?
Se4 Na3 Se1 93.995(17) 6_565 . ?
Se5 Na3 Se1 98.702(15) 3 . ?
Se5 Na3 Se1 81.298(15) 5_566 . ?
Se1 Na3 Se1 180.0 7_566 . ?
Se4 Na3 Na1 46.30(2) 4_556 4_556 ?
Se4 Na3 Na1 133.70(2) 6_565 4_556 ?
Se5 Na3 Na1 83.38(2) 3 4_556 ?
Se5 Na3 Na1 96.62(2) 5_566 4_556 ?
Se1 Na3 Na1 47.84(2) 7_566 4_556 ?
Se1 Na3 Na1 132.16(2) . 4_556 ?
Se4 Na3 Na1 133.70(2) 4_556 6_565 ?
Se4 Na3 Na1 46.30(2) 6_565 6_565 ?
Se5 Na3 Na1 96.62(2) 3 6_565 ?
Se5 Na3 Na1 83.38(2) 5_566 6_565 ?
Se1 Na3 Na1 132.16(2) 7_566 6_565 ?
Se1 Na3 Na1 47.84(2) . 6_565 ?
Na1 Na3 Na1 180.0 4_556 6_565 ?
Se4 Na3 Na5 94.31(3) 4_556 7_566 ?
Se4 Na3 Na5 85.69(3) 6_565 7_566 ?
Se5 Na3 Na5 129.34(2) 3 7_566 ?
Se5 Na3 Na5 50.66(2) 5_566 7_566 ?
Se1 Na3 Na5 48.27(2) 7_566 7_566 ?
Se1 Na3 Na5 131.73(2) . 7_566 ?
Na1 Na3 Na5 67.26(4) 4_556 7_566 ?
Na1 Na3 Na5 112.74(4) 6_565 7_566 ?
Se4 Na3 Na5 85.69(3) 4_556 . ?
Se4 Na3 Na5 94.31(3) 6_565 . ?
Se5 Na3 Na5 50.66(2) 3 . ?
Se5 Na3 Na5 129.34(2) 5_566 . ?
Se1 Na3 Na5 131.73(2) 7_566 . ?
Se1 Na3 Na5 48.27(2) . . ?
Na1 Na3 Na5 112.74(4) 4_556 . ?
Na1 Na3 Na5 67.26(4) 6_565 . ?
Na5 Na3 Na5 180.0 7_566 . ?
Se3 Na4 Se3 178.95(9) 2_656 . ?
Se3 Na4 Se4 98.20(4) 2_656 . ?
Se3 Na4 Se4 82.53(3) . . ?
Se3 Na4 Se4 82.53(3) 2_656 2_656 ?
Se3 Na4 Se4 98.20(4) . 2_656 ?
Se4 Na4 Se4 92.82(7) . 2_656 ?
Se3 Na4 Se2 82.00(3) 2_656 2_656 ?
Se3 Na4 Se2 97.29(4) . 2_656 ?
Se4 Na4 Se2 178.36(7) . 2_656 ?
Se4 Na4 Se2 85.590(17) 2_656 2_656 ?
Se3 Na4 Se2 97.29(4) 2_656 . ?
Se3 Na4 Se2 82.00(3) . . ?
Se4 Na4 Se2 85.590(17) . . ?
Se4 Na4 Se2 178.36(7) 2_656 . ?
Se2 Na4 Se2 96.00(7) 2_656 . ?
Se3 Na4 Ge1 43.091(19) 2_656 2_656 ?
Se3 Na4 Ge1 136.04(6) . 2_656 ?
Se4 Na4 Ge1 139.932(17) . 2_656 ?
Se4 Na4 Ge1 91.511(14) 2_656 2_656 ?
Se2 Na4 Ge1 40.65(2) 2_656 2_656 ?
Se2 Na4 Ge1 89.45(5) . 2_656 ?
Se3 Na4 Ge1 136.04(6) 2_656 . ?
Se3 Na4 Ge1 43.091(19) . . ?
Se4 Na4 Ge1 91.511(14) . . ?
Se4 Na4 Ge1 139.932(17) 2_656 . ?
Se2 Na4 Ge1 89.45(5) 2_656 . ?
Se2 Na4 Ge1 40.65(2) . . ?
Ge1 Na4 Ge1 109.93(7) 2_656 . ?
Se3 Na4 Ge2 137.51(6) 2_656 . ?
Se3 Na4 Ge2 43.361(19) . . ?
Se4 Na4 Ge2 40.74(2) . . ?
Se4 Na4 Ge2 88.33(5) 2_656 . ?
Se2 Na4 Ge2 138.675(16) 2_656 . ?
Se2 Na4 Ge2 90.728(15) . . ?
Ge1 Na4 Ge2 179.32(3) 2_656 . ?
Ge1 Na4 Ge2 69.836(15) . . ?
Se3 Na4 Ge2 43.361(19) 2_656 2_656 ?
Se3 Na4 Ge2 137.51(6) . 2_656 ?
Se4 Na4 Ge2 88.33(5) . 2_656 ?
Se4 Na4 Ge2 40.74(2) 2_656 2_656 ?
Se2 Na4 Ge2 90.728(15) 2_656 2_656 ?
Se2 Na4 Ge2 138.675(16) . 2_656 ?
Ge1 Na4 Ge2 69.836(15) 2_656 2_656 ?
Ge1 Na4 Ge2 179.32(3) . 2_656 ?
Ge2 Na4 Ge2 110.41(7) . 2_656 ?
Se3 Na4 Na6 90.52(5) 2_656 . ?
Se3 Na4 Na6 90.52(5) . . ?
Se4 Na4 Na6 46.41(3) . . ?
Se4 Na4 Na6 46.41(3) 2_656 . ?
Se2 Na4 Na6 132.00(3) 2_656 . ?
Se2 Na4 Na6 132.00(3) . . ?
Ge1 Na4 Na6 125.04(3) 2_656 . ?
Ge1 Na4 Na6 125.04(3) . . ?
Ge2 Na4 Na6 55.20(3) . . ?
Ge2 Na4 Na6 55.20(3) 2_656 . ?
Se1 Na5 Se1 161.96(10) . 2_656 ?
Se1 Na5 Se5 91.26(3) . 4_556 ?
Se1 Na5 Se5 100.71(3) 2_656 4_556 ?
Se1 Na5 Se5 100.71(3) . 3 ?
Se1 Na5 Se5 91.26(3) 2_656 3 ?
Se5 Na5 Se5 96.98(8) 4_556 3 ?
Se1 Na5 Se2 89.75(5) . 2_656 ?
Se1 Na5 Se2 77.64(4) 2_656 2_656 ?
Se5 Na5 Se2 176.94(6) 4_556 2_656 ?
Se5 Na5 Se2 85.665(17) 3 2_656 ?
Se1 Na5 Se2 77.64(4) . . ?
Se1 Na5 Se2 89.75(5) 2_656 . ?
Se5 Na5 Se2 85.665(16) 4_556 . ?
Se5 Na5 Se2 176.94(6) 3 . ?
Se2 Na5 Se2 91.73(7) 2_656 . ?
Se1 Na5 Na3 139.66(4) . 2_656 ?
Se1 Na5 Na3 51.844(18) 2_656 2_656 ?
Se5 Na5 Na3 49.10(2) 4_556 2_656 ?
Se5 Na5 Na3 92.55(5) 3 2_656 ?
Se2 Na5 Na3 129.43(2) 2_656 2_656 ?
Se2 Na5 Na3 90.344(14) . 2_656 ?
Se1 Na5 Na3 51.844(18) . . ?
Se1 Na5 Na3 139.66(4) 2_656 . ?
Se5 Na5 Na3 92.55(5) 4_556 . ?
Se5 Na5 Na3 49.10(2) 3 . ?
Se2 Na5 Na3 90.344(14) 2_656 . ?
Se2 Na5 Na3 129.43(2) . . ?
Na3 Na5 Na3 125.17(7) 2_656 . ?
Se4 Na6 Se4 91.76(7) 2_656 . ?
Se4 Na6 Se1 86.269(16) 2_656 3_545 ?
Se4 Na6 Se1 178.02(7) . 3_545 ?
Se4 Na6 Se1 178.02(7) 2_656 4_546 ?
Se4 Na6 Se1 86.269(16) . 4_546 ?
Se1 Na6 Se1 95.70(7) 3_545 4_546 ?
Se4 Na6 Se5 78.32(4) 2_656 2_656 ?
Se4 Na6 Se5 90.11(4) . 2_656 ?
Se1 Na6 Se5 89.38(3) 3_545 2_656 ?
Se1 Na6 Se5 101.78(3) 4_546 2_656 ?
Se4 Na6 Se5 90.11(4) 2_656 . ?
Se4 Na6 Se5 78.32(4) . . ?
Se1 Na6 Se5 101.78(3) 3_545 . ?
Se1 Na6 Se5 89.38(3) 4_546 . ?
Se5 Na6 Se5 163.44(10) 2_656 . ?
Se4 Na6 Ag2 92.21(3) 2_656 4_546 ?
Se4 Na6 Ag2 131.15(3) . 4_546 ?
Se1 Na6 Ag2 49.14(4) 3_545 4_546 ?
Se1 Na6 Ag2 89.01(6) 4_546 4_546 ?
Se5 Na6 Ag2 138.22(5) 2_656 4_546 ?
Se5 Na6 Ag2 53.02(3) . 4_546 ?
Se4 Na6 Na2 92.21(3) 2_656 4_546 ?
Se4 Na6 Na2 131.15(3) . 4_546 ?
Se1 Na6 Na2 49.14(4) 3_545 4_546 ?
Se1 Na6 Na2 89.01(6) 4_546 4_546 ?
Se5 Na6 Na2 138.22(5) 2_656 4_546 ?
Se5 Na6 Na2 53.02(3) . 4_546 ?
Ag2 Na6 Na2 0.00(7) 4_546 4_546 ?
Se4 Na6 Ag2 131.15(3) 2_656 3_545 ?
Se4 Na6 Ag2 92.21(3) . 3_545 ?
Se1 Na6 Ag2 89.01(6) 3_545 3_545 ?
Se1 Na6 Ag2 49.14(4) 4_546 3_545 ?
Se5 Na6 Ag2 53.02(3) 2_656 3_545 ?
Se5 Na6 Ag2 138.22(5) . 3_545 ?
Ag2 Na6 Ag2 119.95(8) 4_546 3_545 ?
Na2 Na6 Ag2 119.95(8) 4_546 3_545 ?
Se4 Na6 Na2 131.15(3) 2_656 3_545 ?
Se4 Na6 Na2 92.21(3) . 3_545 ?
Se1 Na6 Na2 89.01(6) 3_545 3_545 ?
Se1 Na6 Na2 49.14(4) 4_546 3_545 ?
Se5 Na6 Na2 53.02(3) 2_656 3_545 ?
Se5 Na6 Na2 138.22(5) . 3_545 ?
Ag2 Na6 Na2 119.95(8) 4_546 3_545 ?
Na2 Na6 Na2 119.95(8) 4_546 3_545 ?
Ag2 Na6 Na2 0.00(5) 3_545 3_545 ?
Se4 Na6 Na4 45.88(4) 2_656 . ?
Se4 Na6 Na4 45.88(4) . . ?
Se1 Na6 Na4 132.15(4) 3_545 . ?
Se1 Na6 Na4 132.15(4) 4_546 . ?
Se5 Na6 Na4 81.72(5) 2_656 . ?
Se5 Na6 Na4 81.72(5) . . ?
Ag2 Na6 Na4 120.02(4) 4_546 . ?
Na2 Na6 Na4 120.02(4) 4_546 . ?
Ag2 Na6 Na4 120.02(4) 3_545 . ?
Na2 Na6 Na4 120.02(4) 3_545 . ?

loop_
_geom_bond_atom_site_label_1
_geom_bond_atom_site_label_2
_geom_bond_distance
_geom_bond_site_symmetry_2
_geom_bond_publ_flag
Ge1 Se1 2.3169(7) . ?
Ge1 Se2 2.3226(7) . ?
Ge1 Ge1 2.4212(9) 2_556 ?
Ge1 Se3 2.4366(7) . ?
Ge1 Na4 3.5121(15) . ?
Ge2 Se4 2.3209(7) . ?
Ge2 Se5 2.3239(7) . ?
Ge2 Ge2 2.4252(9) 2_556 ?
Ge2 Se3 2.4517(7) . ?
Ge2 Na4 3.5142(15) . ?
Se1 Ag2 2.8534(19) 2_556 ?
Se1 Na2 2.8534(19) 2_556 ?
Se1 Ag1 2.9426(14) 6_565 ?
Se1 Na1 2.9426(14) 6_565 ?
Se1 Na5 3.0161(7) . ?
Se1 Na6 3.1185(19) 3_455 ?
Se1 Na3 3.1781(6) . ?
Se2 Na2 2.8954(15) . ?
Se2 Na1 2.9048(14) . ?
Se2 Na4 3.0648(17) . ?
Se2 Na5 3.173(2) . ?
Se2 Na1 3.2909(17) 5_667 ?
Se3 Na4 2.9894(6) . ?
Se3 Ag1 2.9978(16) 2_556 ?
Se3 Na1 2.9978(16) 2_556 ?
Se3 Na2 3.1668(16) 6_565 ?
Se3 Na1 3.3800(15) 6_565 ?
Se4 Na1 2.8336(15) . ?
Se4 Na3 2.9986(5) 4_546 ?
Se4 Na4 3.0184(17) . ?
Se4 Na6 3.0455(19) . ?
Se4 Na2 3.457(2) 5_667 ?
Se5 Ag2 2.9461(16) 6_565 ?
Se5 Na2 2.9461(16) 6_565 ?
Se5 Na3 3.0517(6) 3_445 ?
Se5 Na2 3.0568(15) 4_546 ?
Se5 Ag2 3.0568(15) 4_546 ?
Se5 Na6 3.1220(7) . ?
Se5 Na5 3.1225(19) 3_445 ?
Na1 Se1 2.9426(14) 6_566 ?
Na1 Se3 2.9978(16) 2_556 ?
Na1 Se2 3.2909(17) 5_667 ?
Na1 Se3 3.3800(15) 6_566 ?
Na1 Na3 3.8963(13) 4_546 ?
Na1 Na2 4.1687(19) . ?
Na2 Se1 2.8534(19) 2_556 ?
Na2 Se5 2.9461(16) 6_566 ?
Na2 Se5 3.0568(15) 4_556 ?
Na2 Se3 3.1668(16) 6_566 ?
Na2 Se4 3.457(2) 5_667 ?
Na2 Na6 3.646(2) 3_455 ?
Na2 Na2 4.143(3) 7_567 ?
Na3 Se4 2.9986(5) 4_556 ?
Na3 Se4 2.9986(5) 6_565 ?
Na3 Se5 3.0517(6) 3 ?
Na3 Se5 3.0517(6) 5_566 ?
Na3 Se1 3.1781(6) 7_566 ?
Na3 Na1 3.8963(13) 4_556 ?
Na3 Na1 3.8963(13) 6_565 ?
Na3 Na5 3.9789(13) 7_566 ?
Na3 Na5 3.9789(13) . ?
Na4 Se3 2.9894(6) 2_656 ?
Na4 Se4 3.0184(17) 2_656 ?
Na4 Se2 3.0648(17) 2_656 ?
Na4 Ge1 3.5121(15) 2_656 ?
Na4 Ge2 3.5142(15) 2_656 ?
Na4 Na6 4.201(4) . ?
Na5 Se1 3.0161(7) 2_656 ?
Na5 Se5 3.1225(19) 4_556 ?
Na5 Se5 3.1225(19) 3 ?
Na5 Se2 3.173(2) 2_656 ?
Na5 Na3 3.9789(13) 2_656 ?
Na6 Se4 3.0455(19) 2_656 ?
Na6 Se1 3.1185(19) 3_545 ?
Na6 Se1 3.1185(19) 4_546 ?
Na6 Se5 3.1220(7) 2_656 ?
Na6 Ag2 3.646(2) 4_546 ?
Na6 Na2 3.646(2) 4_546 ?
Na6 Ag2 3.646(2) 3_545 ?
Na6 Na2 3.646(2) 3_545 ?
